data_7226101
loop_
_publ_author_name
'Shchepochkin, Alexandr'
'Chupakhin, Oleg N.'
'Charushin, Valery'
'Steglenko, Dmitry'
'Minkin, Vladimir I.'
'Rusinov, Gennady'
'Matern, Anatoly'

_publ_section_title
;
 C-H Functionalization of azines. Anodic dehydroaromatization of
 9-(hetero)aryl-9,10-dihydroacridines
;
_journal_name_full 'RSC Adv.'
_journal_paper_doi 10.1039/C6RA17783B
_journal_year 2016
_chemical_formula_moiety '2(C21 H16 F3 N)'
_chemical_formula_sum 'C42 H32 F6 N2'
_chemical_formula_weight 678.70
_chemical_name_systematic 10-Methyl-9-(4-trifluoromethylphenyl)-9,10-dihydroacridine
_space_group_crystal_system triclinic
_space_group_IT_number 2
_space_group_name_Hall '-P 1'
_space_group_name_H-M_alt 'P -1'
_symmetry_space_group_name_Hall '-P 1'
_symmetry_space_group_name_H-M 'P -1'
_atom_sites_solution_hydrogens geom
_atom_sites_solution_primary iterative
_atom_sites_solution_secondary difmap
_audit_creation_date 2014-11-11
_audit_creation_method
;
  Olex2 1.2-ac2
  (compiled 2012.03.27 svn.r2268, GUI svn.r4156)
;
_audit_update_record
;
2016-05-12 deposited with the CCDC.
2016-08-02 downloaded from the CCDC.
;
_cell_angle_alpha 109.830(2)
_cell_angle_beta 111.959(3)
_cell_angle_gamma 90.014(2)
_cell_formula_units_Z 2
_cell_length_a 10.7236(3)
_cell_length_b 12.3739(3)
_cell_length_c 14.3134(4)
_cell_measurement_reflns_used 6027
_cell_measurement_temperature 150.01(10)
_cell_measurement_theta_max 30.6210
_cell_measurement_theta_min 2.0900
_cell_volume 1639.37(9)
_computing_cell_refinement
;
CrysAlisPro, Agilent Technologies,
Version 1.171.36.28 (release 01-02-2013 CrysAlis171 .NET)
(compiled Feb  1 2013,16:14:44)
;
_computing_data_collection
;
CrysAlisPro, Agilent Technologies,
Version 1.171.36.28 (release 01-02-2013 CrysAlis171 .NET)
(compiled Feb  1 2013,16:14:44)
;
_computing_data_reduction
;
CrysAlisPro, Agilent Technologies,
Version 1.171.36.28 (release 01-02-2013 CrysAlis171 .NET)
(compiled Feb  1 2013,16:14:44)
;
_computing_molecular_graphics
;
O. V. Dolomanov, L. J. Bourhis, R. J. Gildea, J. A. K. Howard and H. Puschmann,
OLEX2: a complete structure solution, refinement and analysis program.
J. Appl. Cryst. (2009). 42, 339-341.
;
_computing_publication_material
;
O. V. Dolomanov, L. J. Bourhis, R. J. Gildea, J. A. K. Howard and H. Puschmann,
OLEX2: a complete structure solution, refinement and analysis program.
J. Appl. Cryst. (2009). 42, 339-341.
;
_computing_structure_refinement
;
SHELXL, G.M. Sheldrick, Acta Cryst.
(2008). A64, 112-122
;
_computing_structure_solution 'J. Appl. Cryst. (2007) 40, 786-790'
_diffrn_ambient_temperature 150.01(10)
_diffrn_detector_area_resol_mean 15.9555
_diffrn_measured_fraction_theta_full 0.9999
_diffrn_measured_fraction_theta_max 0.8638
_diffrn_measurement_details
;
  1 omega  -20.00   20.00   0.5000   20.2300
omega____ theta____ kappa____ phi______ frames
    -      -20.7920  -99.0000 -150.0000 80

  2 omega  -14.00   16.00   0.5000   20.2300
omega____ theta____ kappa____ phi______ frames
    -      -20.7920  -99.0000  -90.0000 60

  3 omega  -84.00  -35.00   0.5000   20.2300
omega____ theta____ kappa____ phi______ frames
    -      -20.7920 -178.0000  120.0000 98

  4 omega  -21.00    9.00   0.5000   20.2300
omega____ theta____ kappa____ phi______ frames
    -      -20.7920  -99.0000   60.0000 60

  5 omega    4.00   91.00   0.5000   20.2300
omega____ theta____ kappa____ phi______ frames
    -       23.2920   57.0000 -180.0000 174

  6 omega   -2.00   96.00   0.5000   20.2300
omega____ theta____ kappa____ phi______ frames
    -       23.2920   38.0000   90.0000 196

  7 omega  -41.00   49.00   0.5000   20.2300
omega____ theta____ kappa____ phi______ frames
    -       23.2920  -38.0000  -90.0000 180
;
_diffrn_measurement_device_type 'Xcalibur, Eos'
_diffrn_measurement_method '\w scans'
_diffrn_orient_matrix_UB_11 0.0572071000
_diffrn_orient_matrix_UB_12 0.0079894000
_diffrn_orient_matrix_UB_13 0.0485140000
_diffrn_orient_matrix_UB_21 0.0319929000
_diffrn_orient_matrix_UB_22 -0.0385174000
_diffrn_orient_matrix_UB_23 -0.0302157000
_diffrn_orient_matrix_UB_31 0.0300046000
_diffrn_orient_matrix_UB_32 0.0473947000
_diffrn_orient_matrix_UB_33 -0.0054363000
_diffrn_radiation_monochromator graphite
_diffrn_radiation_type 'Mo K\a'
_diffrn_radiation_wavelength 0.7107
_diffrn_reflns_av_R_equivalents 0.0166
_diffrn_reflns_av_unetI/netI 0.0250
_diffrn_reflns_limit_h_max 9
_diffrn_reflns_limit_h_min -14
_diffrn_reflns_limit_k_max 16
_diffrn_reflns_limit_k_min -16
_diffrn_reflns_limit_l_max 19
_diffrn_reflns_limit_l_min -16
_diffrn_reflns_number 16154
_diffrn_reflns_theta_full 28.00
_diffrn_reflns_theta_max 30.81
_diffrn_reflns_theta_min 1.77
_diffrn_source 'Enhance (Mo) X-ray Source'
_exptl_absorpt_coefficient_mu 0.104
_exptl_absorpt_correction_T_max 1.00000
_exptl_absorpt_correction_T_min 0.90177
_exptl_absorpt_correction_type multi-scan
_exptl_absorpt_process_details
;
CrysAlisPro, Agilent Technologies,
Version 1.171.36.28 (release 01-02-2013 CrysAlis171 .NET)
(compiled Feb  1 2013,16:14:44)
Empirical absorption correction using spherical harmonics,
 implemented in SCALE3 ABSPACK scaling algorithm.
;
_exptl_crystal_colour 'clear colourless'
_exptl_crystal_colour_lustre clear
_exptl_crystal_colour_primary colourless
_exptl_crystal_density_diffrn 1.375
_exptl_crystal_density_method 'not measured'
_exptl_crystal_description prism
_exptl_crystal_F_000 704
_exptl_crystal_recrystallization_method 'Re-crystallisation from solvent'
_exptl_crystal_size_max 0.25
_exptl_crystal_size_mid 0.2
_exptl_crystal_size_min 0.15
_refine_diff_density_max 0.538
_refine_diff_density_min -0.400
_refine_diff_density_rms 0.048
_refine_ls_extinction_method none
_refine_ls_goodness_of_fit_ref 1.021
_refine_ls_hydrogen_treatment mixed
_refine_ls_matrix_type full
_refine_ls_number_parameters 611
_refine_ls_number_reflns 8885
_refine_ls_number_restraints 72
_refine_ls_restrained_S_all 1.097
_refine_ls_R_factor_all 0.0596
_refine_ls_R_factor_gt 0.0491
_refine_ls_shift/su_max 0.000
_refine_ls_shift/su_mean 0.000
_refine_ls_structure_factor_coef Fsqd
_refine_ls_weighting_details 'calc w=1/[\s^2^(Fo^2^)+(0.1200P)^2^+0.2100P] where P=(Fo^2^+2Fc^2^)/3'
_refine_ls_weighting_scheme calc
_refine_ls_wR_factor_gt 0.1554
_refine_ls_wR_factor_ref 0.1700
_reflns_number_gt 7301
_reflns_number_total 8885
_reflns_threshold_expression >2sigma(I)
_cod_data_source_file c6ra17783b2.cif
_cod_data_source_block exp_283
_cod_original_cell_volume 1639.36(8)
_cod_database_code 7226101
_chemical_oxdiff_formula C10H10N
_reflns_odcompleteness_completeness 99.99
_reflns_odcompleteness_iscentric 1
_reflns_odcompleteness_theta 28.22
_solvent_exptl_crystal_recrystallization_method ethanol

loop_
_space_group_symop_id
_space_group_symop_operation_xyz
1 'x, y, z'
2 '-x, -y, -z'

loop_
_atom_site_label
_atom_site_type_symbol
_atom_site_fract_x
_atom_site_fract_y
_atom_site_fract_z
_atom_site_U_iso_or_equiv
_atom_site_adp_type
_atom_site_occupancy
_atom_site_symmetry_multiplicity
_atom_site_calc_flag
_atom_site_refinement_flags
_atom_site_disorder_assembly
_atom_site_disorder_group
F1A F 0.4213(6) 0.3430(4) 0.9330(4) 0.108(2) Uani 0.60 1 d PU A 1
F2A F 0.3793(4) 0.2719(3) 0.7682(3) 0.0679(11) Uani 0.60 1 d PU A 1
C2A C -0.16447(14) 0.57917(12) 0.45719(11) 0.0245(3) Uani 1 1 d . . .
F3 F 0.4982(5) 0.1522(3) 0.0693(3) 0.1103(17) Uani 0.75 1 d PU B 1
N1A N 0.03065(12) 0.70278(10) 0.61847(9) 0.0226(2) Uani 1 1 d . . .
N1 N 0.41217(11) -0.20279(10) 0.38149(9) 0.0227(2) Uani 1 1 d . . .
F2 F 0.6098(2) 0.2323(2) 0.2350(2) 0.0705(7) Uani 0.75 1 d PU B 1
C10 C 0.18368(17) -0.44883(13) 0.07019(12) 0.0320(3) Uani 1 1 d . . .
C16A C 0.18974(14) 0.58468(12) 0.82659(11) 0.0248(3) Uani 1 1 d . A .
C6A C -0.14167(13) 0.59495(11) 0.63657(10) 0.0212(2) Uani 1 1 d . . .
C19A C 0.08707(16) 0.35489(12) 0.77031(11) 0.0275(3) Uani 1 1 d . . .
C11 C 0.29846(18) -0.47617(12) 0.13903(13) 0.0325(3) Uani 1 1 d . . .
C6 C 0.22161(13) -0.09511(11) 0.36339(10) 0.0214(2) Uani 1 1 d . . .
C3 C 0.30022(15) -0.00629(12) 0.58712(11) 0.0273(3) Uani 1 1 d . . .
C9A C 0.04214(15) 0.83927(12) 0.89506(11) 0.0274(3) Uani 1 1 d . . .
C1A C -0.09112(13) 0.62548(11) 0.56983(10) 0.0208(2) Uani 1 1 d . . .
C5A C -0.26709(14) 0.52515(12) 0.59028(11) 0.0259(3) Uani 1 1 d . . .
C14 C 0.54157(14) -0.22439(13) 0.45007(12) 0.0283(3) Uani 1 1 d . . .
H14A H 0.5254 -0.2747 0.4840 0.042 Uiso 1 1 calc R . .
H14B H 0.5937 -0.1521 0.5046 0.042 Uiso 1 1 calc R . .
H14C H 0.5909 -0.2606 0.4068 0.042 Uiso 1 1 calc R . .
C13 C 0.33856(13) -0.28601(11) 0.27765(10) 0.0221(2) Uani 1 1 d . . .
C8 C 0.22340(14) -0.25729(11) 0.20709(10) 0.0224(3) Uani 1 1 d . . .
C16 C 0.24869(14) 0.06525(12) 0.24939(11) 0.0251(3) Uani 1 1 d . B .
C3A C -0.28681(15) 0.50621(12) 0.41283(11) 0.0270(3) Uani 1 1 d . . .
C13A C 0.06078(13) 0.78589(11) 0.72225(10) 0.0220(2) Uani 1 1 d . . .
C1 C 0.33905(13) -0.12545(11) 0.43027(10) 0.0207(2) Uani 1 1 d . . .
C9 C 0.14689(15) -0.33932(12) 0.10492(11) 0.0273(3) Uani 1 1 d . . .
C21 C 0.48043(18) 0.19448(14) 0.15866(15) 0.0376(4) Uani 1 1 d . . .
C10A C 0.11336(16) 0.94874(13) 0.92972(12) 0.0317(3) Uani 1 1 d . . .
C4A C -0.34021(15) 0.48015(13) 0.47869(12) 0.0287(3) Uani 1 1 d . . .
C8A C 0.01633(13) 0.75730(11) 0.79296(10) 0.0225(3) Uani 1 1 d . . .
C12 C 0.37550(15) -0.39670(12) 0.24220(12) 0.0277(3) Uani 1 1 d . . .
C15A C 0.04978(13) 0.55047(11) 0.77850(10) 0.0213(2) Uani 1 1 d . . .
C21A C 0.32192(18) 0.30565(14) 0.84160(15) 0.0376(4) Uani 1 1 d . . .
C17A C 0.27859(15) 0.50536(13) 0.84678(12) 0.0271(3) Uani 1 1 d . . .
C20 C 0.36310(14) -0.08475(12) 0.17347(11) 0.0247(3) Uani 1 1 d . B .
F1 F 0.4305(3) 0.2919(2) 0.1666(4) 0.1062(11) Uani 0.75 1 d PU B 1
C17 C 0.31682(15) 0.14492(12) 0.22975(11) 0.0272(3) Uani 1 1 d . . .
C4 C 0.18121(15) 0.01997(13) 0.52138(12) 0.0282(3) Uani 1 1 d . . .
C14A C 0.09161(15) 0.72454(13) 0.54985(12) 0.0282(3) Uani 1 1 d . . .
H14D H 0.0868 0.6526 0.4939 0.042 Uiso 1 1 calc R . .
H14E H 0.1850 0.7587 0.5928 0.042 Uiso 1 1 calc R . .
H14F H 0.0432 0.7767 0.5176 0.042 Uiso 1 1 calc R . .
C20A C -0.00063(14) 0.43471(12) 0.75061(11) 0.0251(3) Uani 1 1 d . . .
C5 C 0.14252(14) -0.02521(12) 0.40970(11) 0.0259(3) Uani 1 1 d . . .
C18A C 0.22690(15) 0.39082(12) 0.81889(11) 0.0260(3) Uani 1 1 d . A .
C11A C 0.15948(16) 0.97619(13) 0.86088(13) 0.0322(3) Uani 1 1 d . . .
C19 C 0.43170(15) -0.00541(13) 0.15293(12) 0.0269(3) Uani 1 1 d . . .
C7A C -0.05248(13) 0.63550(11) 0.75625(10) 0.0215(2) Uani 1 1 d . . .
C15 C 0.27135(13) -0.05039(11) 0.22170(10) 0.0213(2) Uani 1 1 d . . .
C12A C 0.13318(15) 0.89650(12) 0.75764(12) 0.0275(3) Uani 1 1 d . . .
C7 C 0.19120(13) -0.13523(11) 0.24370(10) 0.0216(2) Uani 1 1 d . B .
C18 C 0.40794(14) 0.10915(12) 0.18113(11) 0.0261(3) Uani 1 1 d . B .
C2 C 0.37812(14) -0.07950(12) 0.54256(11) 0.0244(3) Uani 1 1 d . . .
F3A F 0.2608(3) 0.2032(2) 0.8255(4) 0.0774(9) Uani 0.60 1 d PU A 1
F3B F 0.2913(5) 0.2635(5) 0.9084(5) 0.0802(13) Uani 0.40 1 d PU A 2
F2B F 0.3292(8) 0.2320(6) 0.7642(4) 0.119(3) Uani 0.40 1 d PU A 2
F1B F 0.4486(5) 0.3566(6) 0.9109(6) 0.0650(19) Uani 0.40 1 d PU A 2
F3C F 0.5419(10) 0.2797(6) 0.2314(4) 0.080(2) Uani 0.25 1 d PU B 2
F1C F 0.3769(6) 0.2255(5) 0.0800(5) 0.0563(14) Uani 0.25 1 d PU B 2
F2C F 0.5452(8) 0.1468(8) 0.0971(8) 0.060(2) Uani 0.25 1 d PU B 2
H7 H 0.0741(15) -0.1394(12) 0.1925(11) 0.008(3) Uiso 1 1 d . . .
H7A H -0.1192(14) 0.6407(12) 0.8061(11) 0.007(3) Uiso 1 1 d . . .
H16A H 0.228(2) 0.6662(17) 0.8472(15) 0.033(5) Uiso 1 1 d . . .
H16 H 0.186(2) 0.0919(16) 0.2864(15) 0.031(4) Uiso 1 1 d . . .
H17A H 0.377(2) 0.5333(17) 0.8861(16) 0.039(5) Uiso 1 1 d . . .
H19A H 0.053(2) 0.2701(17) 0.7521(15) 0.034(5) Uiso 1 1 d . . .
H20 H 0.3793(19) -0.1640(16) 0.1514(14) 0.029(4) Uiso 1 1 d . . .
H19 H 0.490(2) -0.0320(16) 0.1139(15) 0.034(5) Uiso 1 1 d . . .
H17 H 0.304(2) 0.2304(18) 0.2529(17) 0.041(5) Uiso 1 1 d . . .
H20A H -0.101(2) 0.4077(16) 0.7124(15) 0.029(4) Uiso 1 1 d . . .
H12 H 0.455(2) -0.4168(17) 0.2919(16) 0.035(5) Uiso 1 1 d . . .
H5A H -0.303(2) 0.5089(17) 0.6384(16) 0.037(5) Uiso 1 1 d . . .
H10A H 0.131(2) 1.0050(17) 1.0015(17) 0.039(5) Uiso 1 1 d . . .
H2A H -0.131(2) 0.5980(16) 0.4110(15) 0.032(5) Uiso 1 1 d . . .
H4A H -0.423(2) 0.4306(18) 0.4516(17) 0.043(5) Uiso 1 1 d . . .
H11 H 0.330(2) -0.5534(18) 0.1165(16) 0.040(5) Uiso 1 1 d . . .
H3A H -0.333(2) 0.4752(17) 0.3372(17) 0.035(5) Uiso 1 1 d . . .
H11A H 0.215(2) 1.0524(18) 0.8821(16) 0.041(5) Uiso 1 1 d . . .
H9 H 0.063(2) -0.3217(16) 0.0526(15) 0.032(5) Uiso 1 1 d . . .
H12A H 0.161(2) 0.9194(17) 0.7076(16) 0.036(5) Uiso 1 1 d . . .
H4 H 0.128(2) 0.0742(18) 0.5509(17) 0.042(5) Uiso 1 1 d . . .
H5 H 0.055(2) -0.0083(17) 0.3593(16) 0.036(5) Uiso 1 1 d . . .
H9A H 0.009(2) 0.8214(16) 0.9453(15) 0.035(5) Uiso 1 1 d . . .
H3 H 0.332(2) 0.0227(16) 0.6636(16) 0.032(5) Uiso 1 1 d . . .
H10 H 0.130(2) -0.5032(18) -0.0016(17) 0.042(5) Uiso 1 1 d . . .
H2 H 0.457(2) -0.0997(16) 0.5885(15) 0.029(4) Uiso 1 1 d . . .

loop_
_atom_site_aniso_label
_atom_site_aniso_U_11
_atom_site_aniso_U_22
_atom_site_aniso_U_33
_atom_site_aniso_U_23
_atom_site_aniso_U_13
_atom_site_aniso_U_12
F1A 0.137(5) 0.077(3) 0.0418(14) 0.0048(17) -0.020(2) 0.070(3)
F2A 0.081(2) 0.074(2) 0.108(3) 0.061(2) 0.075(2) 0.0529(16)
C2A 0.0258(6) 0.0274(6) 0.0219(6) 0.0104(5) 0.0102(5) 0.0054(5)
F3 0.193(4) 0.084(2) 0.0495(13) 0.0038(12) 0.062(2) -0.065(2)
N1A 0.0229(5) 0.0242(5) 0.0213(5) 0.0075(4) 0.0101(4) 0.0006(4)
N1 0.0204(5) 0.0235(5) 0.0216(5) 0.0075(4) 0.0063(4) 0.0044(4)
F2 0.0397(10) 0.0746(15) 0.0951(16) 0.0514(13) 0.0067(9) -0.0154(9)
C10 0.0426(9) 0.0269(7) 0.0245(7) 0.0047(5) 0.0154(6) -0.0042(6)
C16A 0.0253(6) 0.0243(6) 0.0254(6) 0.0109(5) 0.0092(5) 0.0028(5)
C6A 0.0208(6) 0.0233(6) 0.0211(6) 0.0092(5) 0.0091(5) 0.0062(4)
C19A 0.0350(7) 0.0236(6) 0.0276(6) 0.0115(5) 0.0146(6) 0.0040(5)
C11 0.0452(9) 0.0213(6) 0.0342(8) 0.0072(6) 0.0220(7) 0.0031(6)
C6 0.0196(6) 0.0234(6) 0.0215(6) 0.0096(5) 0.0072(5) 0.0017(4)
C3 0.0287(7) 0.0298(7) 0.0229(6) 0.0082(5) 0.0111(5) 0.0011(5)
C9A 0.0300(7) 0.0281(7) 0.0216(6) 0.0087(5) 0.0080(5) 0.0098(5)
C1A 0.0199(6) 0.0215(6) 0.0226(6) 0.0088(5) 0.0094(5) 0.0051(4)
C5A 0.0217(6) 0.0312(7) 0.0283(6) 0.0132(5) 0.0116(5) 0.0043(5)
C14 0.0224(6) 0.0321(7) 0.0293(7) 0.0136(6) 0.0069(5) 0.0083(5)
C13 0.0237(6) 0.0217(6) 0.0229(6) 0.0092(5) 0.0106(5) 0.0014(4)
C8 0.0244(6) 0.0222(6) 0.0215(6) 0.0090(5) 0.0090(5) 0.0000(5)
C16 0.0250(6) 0.0259(6) 0.0255(6) 0.0112(5) 0.0094(5) 0.0076(5)
C3A 0.0247(6) 0.0287(7) 0.0229(6) 0.0077(5) 0.0062(5) 0.0053(5)
C13A 0.0218(6) 0.0214(6) 0.0227(6) 0.0094(5) 0.0076(5) 0.0057(5)
C1 0.0190(6) 0.0210(5) 0.0215(6) 0.0080(5) 0.0072(4) 0.0009(4)
C9 0.0299(7) 0.0284(7) 0.0214(6) 0.0087(5) 0.0083(5) -0.0035(5)
C21 0.0401(9) 0.0337(8) 0.0458(9) 0.0215(7) 0.0181(7) 0.0031(6)
C10A 0.0325(8) 0.0260(7) 0.0245(7) 0.0036(5) 0.0036(5) 0.0075(5)
C4A 0.0204(6) 0.0317(7) 0.0309(7) 0.0107(6) 0.0076(5) 0.0020(5)
C8A 0.0229(6) 0.0230(6) 0.0209(6) 0.0085(5) 0.0076(5) 0.0068(5)
C12 0.0336(7) 0.0238(6) 0.0318(7) 0.0131(5) 0.0168(6) 0.0070(5)
C15A 0.0250(6) 0.0237(6) 0.0191(5) 0.0101(5) 0.0108(5) 0.0044(5)
C21A 0.0399(9) 0.0329(8) 0.0464(9) 0.0216(7) 0.0175(7) 0.0133(6)
C17A 0.0255(7) 0.0303(7) 0.0274(6) 0.0139(5) 0.0095(5) 0.0055(5)
C20 0.0261(6) 0.0241(6) 0.0260(6) 0.0109(5) 0.0110(5) 0.0052(5)
F1 0.0806(16) 0.0782(15) 0.248(4) 0.123(2) 0.101(2) 0.0497(13)
C17 0.0290(7) 0.0226(6) 0.0274(6) 0.0110(5) 0.0068(5) 0.0050(5)
C4 0.0277(7) 0.0306(7) 0.0301(7) 0.0102(6) 0.0162(6) 0.0056(5)
C14A 0.0293(7) 0.0328(7) 0.0293(7) 0.0143(6) 0.0161(6) 0.0035(5)
C20A 0.0257(7) 0.0263(6) 0.0250(6) 0.0117(5) 0.0099(5) 0.0015(5)
C5 0.0207(6) 0.0315(7) 0.0283(6) 0.0133(5) 0.0106(5) 0.0057(5)
C18A 0.0317(7) 0.0280(6) 0.0255(6) 0.0143(5) 0.0151(5) 0.0100(5)
C11A 0.0307(7) 0.0222(6) 0.0331(7) 0.0071(6) 0.0041(6) 0.0023(5)
C19 0.0269(7) 0.0297(7) 0.0283(7) 0.0142(5) 0.0122(5) 0.0052(5)
C7A 0.0230(6) 0.0236(6) 0.0203(5) 0.0092(5) 0.0101(5) 0.0049(5)
C15 0.0198(6) 0.0239(6) 0.0189(5) 0.0102(5) 0.0042(4) 0.0036(4)
C12A 0.0271(7) 0.0241(6) 0.0313(7) 0.0130(5) 0.0088(5) 0.0040(5)
C7 0.0185(6) 0.0243(6) 0.0212(6) 0.0099(5) 0.0057(4) 0.0027(4)
C18 0.0236(6) 0.0285(6) 0.0255(6) 0.0148(5) 0.0047(5) 0.0011(5)
C2 0.0224(6) 0.0274(6) 0.0222(6) 0.0105(5) 0.0064(5) 0.0020(5)
F3A 0.0632(15) 0.0486(13) 0.173(3) 0.0769(18) 0.070(2) 0.0319(12)
F3B 0.082(3) 0.077(3) 0.131(4) 0.085(3) 0.052(3) 0.043(2)
F2B 0.156(6) 0.082(4) 0.041(2) -0.020(2) -0.005(3) 0.090(4)
F1B 0.0277(15) 0.055(2) 0.106(5) 0.042(3) 0.008(2) 0.0128(14)
F3C 0.135(6) 0.042(3) 0.033(2) -0.012(2) 0.022(3) -0.061(4)
F1C 0.064(3) 0.047(3) 0.072(3) 0.049(2) 0.017(3) -0.006(2)
F2C 0.064(4) 0.051(3) 0.119(7) 0.049(4) 0.079(5) 0.029(3)

loop_
_atom_type_symbol
_atom_type_description
_atom_type_scat_dispersion_real
_atom_type_scat_dispersion_imag
_atom_type_scat_source
C C 0.0033 0.0016 'International Tables Vol C Tables 4.2.6.8 and 6.1.1.4'
H H 0.0000 0.0000 'International Tables Vol C Tables 4.2.6.8 and 6.1.1.4'
F F 0.0171 0.0103 'International Tables Vol C Tables 4.2.6.8 and 6.1.1.4'
N N 0.0061 0.0033 'International Tables Vol C Tables 4.2.6.8 and 6.1.1.4'

loop_
_geom_angle_atom_site_label_1
_geom_angle_atom_site_label_2
_geom_angle_atom_site_label_3
_geom_angle
C3A C2A C1A 120.11(12)
C3A C2A H2A 119.8(12)
C1A C2A H2A 120.1(12)
C1A N1A C13A 117.31(11)
C1A N1A C14A 118.98(11)
C13A N1A C14A 119.52(11)
C1 N1 C13 117.34(11)
C1 N1 C14 118.90(11)
C13 N1 C14 119.56(11)
C11 C10 C9 119.03(13)
C11 C10 H10 121.5(13)
C9 C10 H10 119.4(13)
C15A C16A C17A 120.85(13)
C15A C16A H16A 120.5(11)
C17A C16A H16A 118.7(12)
C5A C6A C1A 119.44(12)
C5A C6A C7A 122.78(11)
C1A C6A C7A 117.71(11)
C20A C19A C18A 119.58(13)
C20A C19A H19A 122.4(12)
C18A C19A H19A 118.0(11)
C10 C11 C12 121.13(14)
C10 C11 H11 121.5(12)
C12 C11 H11 117.3(12)
C5 C6 C1 119.41(12)
C5 C6 C7 122.63(12)
C1 C6 C7 117.88(11)
C4 C3 C2 120.85(13)
C4 C3 H3 122.7(12)
C2 C3 H3 116.5(12)
C10A C9A C8A 121.20(14)
C10A C9A H9A 117.9(11)
C8A C9A H9A 120.9(11)
C2A C1A N1A 122.07(11)
C2A C1A C6A 119.20(12)
N1A C1A C6A 118.72(11)
C4A C5A C6A 121.18(13)
C4A C5A H5A 120.8(12)
C6A C5A H5A 118.0(12)
N1 C14 H14A 109.5
N1 C14 H14B 109.5
H14A C14 H14B 109.5
N1 C14 H14C 109.5
H14A C14 H14C 109.5
H14B C14 H14C 109.5
C12 C13 N1 122.30(12)
C12 C13 C8 118.96(12)
N1 C13 C8 118.74(11)
C9 C8 C13 119.76(13)
C9 C8 C7 122.07(12)
C13 C8 C7 118.11(11)
C17 C16 C15 120.76(13)
C17 C16 H16 119.3(11)
C15 C16 H16 119.9(11)
C2A C3A C4A 120.87(13)
C2A C3A H3A 118.3(12)
C4A C3A H3A 120.9(12)
C12A C13A N1A 122.26(12)
C12A C13A C8A 118.90(12)
N1A C13A C8A 118.84(11)
C2 C1 N1 122.04(12)
C2 C1 C6 119.33(12)
N1 C1 C6 118.63(11)
C10 C9 C8 121.10(14)
C10 C9 H9 117.2(10)
C8 C9 H9 121.7(10)
F3C C21 F3 125.2(4)
F3C C21 F1 60.6(5)
F3 C21 F1 110.7(3)
F3C C21 F2C 113.5(6)
F3 C21 F2C 23.7(5)
F1 C21 F2C 126.1(4)
F3C C21 F2 42.3(5)
F3 C21 F2 103.0(3)
F1 C21 F2 101.7(2)
F2C C21 F2 81.7(5)
F3C C21 F1C 108.4(5)
F3 C21 F1C 72.7(3)
F1 C21 F1C 49.7(3)
F2C C21 F1C 95.9(5)
F2 C21 F1C 141.8(2)
F3C C21 C18 117.5(3)
F3 C21 C18 114.5(2)
F1 C21 C18 114.62(16)
F2C C21 C18 113.8(4)
F2 C21 C18 110.96(15)
F1C C21 C18 104.9(2)
C11A C10A C9A 119.05(13)
C11A C10A H10A 120.9(12)
C9A C10A H10A 120.1(12)
C3A C4A C5A 119.08(13)
C3A C4A H4A 123.4(13)
C5A C4A H4A 117.4(13)
C9A C8A C13A 119.77(13)
C9A C8A C7A 122.21(12)
C13A C8A C7A 117.96(11)
C11 C12 C13 120.00(14)
C11 C12 H12 121.2(11)
C13 C12 H12 118.8(11)
C16A C15A C20A 118.81(12)
C16A C15A C7A 122.70(11)
C20A C15A C7A 118.48(12)
F2B C21A F1A 121.9(4)
F2B C21A F3A 70.0(5)
F1A C21A F3A 109.9(3)
F2B C21A F1B 107.7(5)
F1A C21A F1B 24.9(4)
F3A C21A F1B 127.3(3)
F2B C21A F2A 31.1(5)
F1A C21A F2A 105.0(4)
F3A C21A F2A 100.2(2)
F1B C21A F2A 83.6(4)
F2B C21A F3B 114.2(5)
F1A C21A F3B 72.5(4)
F3A C21A F3B 47.5(2)
F1B C21A F3B 96.9(4)
F2A C21A F3B 138.4(3)
F2B C21A C18A 116.3(3)
F1A C21A C18A 115.4(3)
F3A C21A C18A 114.20(17)
F1B C21A C18A 113.0(3)
F2A C21A C18A 110.84(19)
F3B C21A C18A 107.1(2)
C18A C17A C16A 119.63(13)
C18A C17A H17A 121.1(12)
C16A C17A H17A 119.1(12)
C15 C20 C19 120.82(13)
C15 C20 H20 121.2(11)
C19 C20 H20 118.0(11)
C16 C17 C18 119.70(13)
C16 C17 H17 121.1(12)
C18 C17 H17 119.1(12)
C3 C4 C5 119.12(13)
C3 C4 H4 122.2(12)
C5 C4 H4 118.5(12)
N1A C14A H14D 109.5
N1A C14A H14E 109.5
H14D C14A H14E 109.5
N1A C14A H14F 109.5
H14D C14A H14F 109.5
H14E C14A H14F 109.5
C19A C20A C15A 120.81(13)
C19A C20A H20A 119.4(11)
C15A C20A H20A 119.7(11)
C4 C5 C6 121.09(13)
C4 C5 H5 121.0(11)
C6 C5 H5 117.9(11)
C17A C18A C19A 120.32(13)
C17A C18A C21A 119.81(14)
C19A C18A C21A 119.87(13)
C10A C11A C12A 120.95(14)
C10A C11A H11A 123.0(12)
C12A C11A H11A 116.0(12)
C18 C19 C20 119.48(13)
C18 C19 H19 120.4(11)
C20 C19 H19 119.9(11)
C8A C7A C6A 108.84(10)
C8A C7A C15A 112.51(11)
C6A C7A C15A 110.23(10)
C8A C7A H7A 106.1(7)
C6A C7A H7A 110.2(7)
C15A C7A H7A 108.9(7)
C20 C15 C16 118.86(12)
C20 C15 C7 122.66(12)
C16 C15 C7 118.46(12)
C11A C12A C13A 120.11(13)
C11A C12A H12A 119.9(12)
C13A C12A H12A 119.9(11)
C8 C7 C6 108.55(10)
C8 C7 C15 112.54(11)
C6 C7 C15 110.28(10)
C8 C7 H7 106.5(7)
C6 C7 H7 111.0(7)
C15 C7 H7 107.9(7)
C19 C18 C17 120.37(13)
C19 C18 C21 119.76(14)
C17 C18 C21 119.87(13)
C3 C2 C1 120.10(13)
C3 C2 H2 120.0(11)
C1 C2 H2 119.9(11)

loop_
_geom_bond_atom_site_label_1
_geom_bond_atom_site_label_2
_geom_bond_distance
F1A C21A 1.268(5)
F2A C21A 1.357(3)
C2A C3A 1.388(2)
C2A C1A 1.4040(18)
C2A H2A 0.953(19)
F3 C21 1.294(4)
N1A C1A 1.4044(17)
N1A C13A 1.4046(17)
N1A C14A 1.4575(16)
N1 C1 1.4053(17)
N1 C13 1.4058(17)
N1 C14 1.4560(17)
F2 C21 1.362(3)
C10 C11 1.386(2)
C10 C9 1.389(2)
C10 H10 0.96(2)
C16A C15A 1.3911(19)
C16A C17A 1.3934(19)
C16A H16A 0.991(19)
C6A C5A 1.3923(19)
C6A C1A 1.4075(17)
C6A C7A 1.5141(18)
C19A C20A 1.3895(19)
C19A C18A 1.393(2)
C19A H19A 1.023(19)
C11 C12 1.390(2)
C11 H11 1.00(2)
C6 C5 1.3924(19)
C6 C1 1.4091(17)
C6 C7 1.5141(17)
C3 C4 1.389(2)
C3 C2 1.390(2)
C3 H3 0.947(19)
C9A C10A 1.387(2)
C9A C8A 1.3902(18)
C9A H9A 1.00(2)
C5A C4A 1.391(2)
C5A H5A 0.97(2)
C14 H14A 0.9600
C14 H14B 0.9600
C14 H14C 0.9600
C13 C12 1.4034(18)
C13 C8 1.4079(18)
C8 C9 1.3917(18)
C8 C7 1.5079(18)
C16 C17 1.3878(19)
C16 C15 1.3968(18)
C16 H16 1.00(2)
C3A C4A 1.389(2)
C3A H3A 0.94(2)
C13A C12A 1.4027(18)
C13A C8A 1.4072(18)
C1 C2 1.3995(18)
C9 H9 1.012(19)
C21 F3C 1.171(5)
C21 F1 1.306(2)
C21 F2C 1.309(7)
C21 F1C 1.417(5)
C21 C18 1.497(2)
C10A C11A 1.387(2)
C10A H10A 0.97(2)
C4A H4A 0.95(2)
C8A C7A 1.5047(18)
C12 H12 0.98(2)
C15A C20A 1.3976(18)
C15A C7A 1.5420(18)
C21A F2B 1.202(5)
C21A F3A 1.333(3)
C21A F1B 1.339(6)
C21A F3B 1.367(4)
C21A C18A 1.497(2)
C17A C18A 1.388(2)
C17A H17A 0.99(2)
C20 C15 1.3909(19)
C20 C19 1.3959(18)
C20 H20 0.961(18)
C17 C18 1.391(2)
C17 H17 1.02(2)
C4 C5 1.392(2)
C4 H4 0.97(2)
C14A H14D 0.9600
C14A H14E 0.9600
C14A H14F 0.9600
C20A H20A 1.00(2)
C5 H5 1.02(2)
C11A C12A 1.391(2)
C11A H11A 1.00(2)
C19 C18 1.388(2)
C19 H19 0.98(2)
C7A H7A 1.173(14)
C15 C7 1.5382(17)
C12A H12A 0.99(2)
C7 H7 1.184(14)
C2 H2 0.955(19)
